data_2206979
loop_
_publ_author_name
'Zhu, Mu-Lan'
'Guo, Ming-Lin'

_publ_section_title
;
 4-Methylpiperazin-1-ium 2-amino-5-iodobenzoate
;
_journal_coeditor_code HG6245
_journal_issue 10
_journal_name_full 'Acta Crystallographica Section E'
_journal_page_first o3310
_journal_page_last o3311
_journal_paper_doi 10.1107/S1600536805029077
_journal_volume 61
_journal_year 2005
_chemical_formula_iupac 'C5 H13 N2 +, C7 H5 I N O2 -'
_chemical_formula_moiety 'C5 H13 N2 +, C7 H5 I N O2 -'
_chemical_formula_sum 'C12 H18 I N3 O2'
_chemical_formula_weight 363.19
_chemical_name_systematic
;
4-Methylpiperazin-1-ium 2-amino-5-iodobenzoate
;
_space_group_IT_number 14
_symmetry_cell_setting monoclinic
_symmetry_space_group_name_Hall '-P 2ybc'
_symmetry_space_group_name_H-M 'P 1 21/c 1'
_atom_sites_solution_hydrogens geom
_atom_sites_solution_primary direct
_atom_sites_solution_secondary difmap
_audit_creation_method SHELXL-97
_cell_angle_alpha 90.00
_cell_angle_beta 95.313(3)
_cell_angle_gamma 90.00
_cell_formula_units_Z 4
_cell_length_a 14.829(3)
_cell_length_b 7.3472(14)
_cell_length_c 13.713(3)
_cell_measurement_reflns_used 2209
_cell_measurement_temperature 294(2)
_cell_measurement_theta_max 24.06
_cell_measurement_theta_min 2.76
_cell_volume 1487.6(5)
_computing_cell_refinement 'SAINT (Bruker, 1997)'
_computing_data_collection 'SMART (Bruker, 1997)'
_computing_data_reduction SAINT
_computing_molecular_graphics SHELXTL
_computing_publication_material SHELXTL
_computing_structure_refinement SHELXTL
_computing_structure_solution 'SHELXTL (Bruker, 2000)'
_diffrn_ambient_temperature 294(2)
_diffrn_measured_fraction_theta_full 1.000
_diffrn_measured_fraction_theta_max 1.000
_diffrn_measurement_device_type 'Bruker SMART CCD area-detector'
_diffrn_measurement_method '\f and \w'
_diffrn_radiation_monochromator graphite
_diffrn_radiation_source 'fine-focus sealed tube'
_diffrn_radiation_type MoK\a
_diffrn_radiation_wavelength 0.71073
_diffrn_reflns_av_R_equivalents 0.0289
_diffrn_reflns_av_sigmaI/netI 0.0339
_diffrn_reflns_limit_h_max 17
_diffrn_reflns_limit_h_min -17
_diffrn_reflns_limit_k_max 8
_diffrn_reflns_limit_k_min -8
_diffrn_reflns_limit_l_max 13
_diffrn_reflns_limit_l_min -16
_diffrn_reflns_number 7380
_diffrn_reflns_theta_full 25.10
_diffrn_reflns_theta_max 25.10
_diffrn_reflns_theta_min 1.38
_diffrn_standards_decay_% 0
_diffrn_standards_number 0
_exptl_absorpt_coefficient_mu 2.152
_exptl_absorpt_correction_T_max 0.656
_exptl_absorpt_correction_T_min 0.578
_exptl_absorpt_correction_type multi-scan
_exptl_absorpt_process_details '(SADABS; Sheldrick, 1996)'
_exptl_crystal_colour Colorless
_exptl_crystal_density_diffrn 1.622
_exptl_crystal_density_method 'not measured'
_exptl_crystal_description Prism
_exptl_crystal_F_000 720
_exptl_crystal_size_max 0.26
_exptl_crystal_size_mid 0.22
_exptl_crystal_size_min 0.20
_refine_diff_density_max 0.326
_refine_diff_density_min -0.654
_refine_ls_extinction_method none
_refine_ls_goodness_of_fit_ref 1.020
_refine_ls_hydrogen_treatment constr
_refine_ls_matrix_type full
_refine_ls_number_parameters 164
_refine_ls_number_reflns 2655
_refine_ls_number_restraints 0
_refine_ls_restrained_S_all 1.020
_refine_ls_R_factor_all 0.0660
_refine_ls_R_factor_gt 0.0322
_refine_ls_shift/su_max 0.000
_refine_ls_shift/su_mean 0.000
_refine_ls_structure_factor_coef Fsqd
_refine_ls_weighting_details 'calc w = 1/[\s^2^(Fo^2^)+(0.039P)^2^+0.5464P] where P = (Fo^2^+2Fc^2^)/3'
_refine_ls_weighting_scheme calc
_refine_ls_wR_factor_gt 0.0721
_refine_ls_wR_factor_ref 0.0880
_reflns_number_gt 1678
_reflns_number_total 2655
_reflns_threshold_expression I>2\s(I)
_cod_data_source_file hg6245.cif
_cod_data_source_block I
_cod_original_sg_symbol_H-M 'P 21/c'
_cod_database_code 2206979
_cod_database_fobs_code 2206979

loop_
_symmetry_equiv_pos_as_xyz
'x, y, z'
'-x, y+1/2, -z+1/2'
'-x, -y, -z'
'x, -y-1/2, z-1/2'

loop_
_atom_site_label
_atom_site_fract_x
_atom_site_fract_y
_atom_site_fract_z
_atom_site_U_iso_or_equiv
_atom_site_adp_type
_atom_site_calc_flag
_atom_site_refinement_flags
_atom_site_occupancy
_atom_site_type_symbol
I1 0.014263(19) 0.86525(5) 0.85945(3) 0.08959(18) Uani d . 1 I
N1 0.3687(2) 0.7581(5) 0.6555(2) 0.0729(10) Uani d . 1 N
H1A 0.3651 0.7455 0.5929 0.087 Uiso calc R 1 H
H1B 0.4207 0.7536 0.6890 0.087 Uiso calc R 1 H
O1 0.38083(18) 0.8577(3) 0.95581(17) 0.0581(7) Uani d . 1 O
O2 0.45410(19) 0.7625(6) 0.8329(2) 0.0887(10) Uani d . 1 O
C1 0.2932(3) 0.7848(5) 0.7010(3) 0.0479(9) Uani d . 1 C
C2 0.2963(2) 0.8082(4) 0.8032(2) 0.0389(8) Uani d . 1 C
C3 0.2153(3) 0.8327(5) 0.8445(3) 0.0479(9) Uani d . 1 C
H3 0.2170 0.8480 0.9120 0.057 Uiso calc R 1 H
C4 0.1334(3) 0.8355(5) 0.7907(3) 0.0515(10) Uani d . 1 C
C5 0.1304(3) 0.8171(5) 0.6901(3) 0.0642(11) Uani d . 1 C
H5 0.0752 0.8217 0.6521 0.077 Uiso calc R 1 H
C6 0.2086(3) 0.7922(6) 0.6470(3) 0.0615(11) Uani d . 1 C
H6 0.2056 0.7797 0.5793 0.074 Uiso calc R 1 H
C7 0.3828(3) 0.8099(5) 0.8681(3) 0.0497(9) Uani d . 1 C
N2 0.3973(2) 0.1996(4) 1.0425(2) 0.0574(8) Uani d . 1 N
H2A 0.4512 0.2047 1.0782 0.069 Uiso calc R 1 H
H2B 0.3901 0.0862 1.0182 0.069 Uiso calc R 1 H
N3 0.2346(2) 0.3752(5) 0.9684(3) 0.0742(11) Uani d . 1 N
C8 0.3961(3) 0.3304(6) 0.9613(3) 0.0670(11) Uani d . 1 C
H8A 0.4415 0.2970 0.9180 0.080 Uiso calc R 1 H
H8B 0.4103 0.4512 0.9868 0.080 Uiso calc R 1 H
C9 0.3035(4) 0.3308(6) 0.9052(3) 0.0747(13) Uani d . 1 C
H9A 0.3023 0.4190 0.8525 0.090 Uiso calc R 1 H
H9B 0.2912 0.2117 0.8765 0.090 Uiso calc R 1 H
C10 0.2346(3) 0.2444(7) 1.0477(4) 0.0780(13) Uani d . 1 C
H10A 0.2201 0.1246 1.0209 0.094 Uiso calc R 1 H
H10B 0.1884 0.2774 1.0901 0.094 Uiso calc R 1 H
C11 0.3247(3) 0.2387(6) 1.1060(3) 0.0669(11) Uani d . 1 C
H11A 0.3363 0.3548 1.1384 0.080 Uiso calc R 1 H
H11B 0.3241 0.1454 1.1560 0.080 Uiso calc R 1 H
C12 0.1445(4) 0.3812(7) 0.9143(6) 0.130(3) Uani d . 1 C
H12A 0.1252 0.2598 0.8971 0.195 Uiso calc R 1 H
H12B 0.1471 0.4522 0.8558 0.195 Uiso calc R 1 H
H12C 0.1023 0.4357 0.9546 0.195 Uiso calc R 1 H

loop_
_atom_site_aniso_label
_atom_site_aniso_U_11
_atom_site_aniso_U_22
_atom_site_aniso_U_33
_atom_site_aniso_U_12
_atom_site_aniso_U_13
_atom_site_aniso_U_23
I1 0.0505(2) 0.0945(3) 0.1271(3) 0.00456(17) 0.02630(18) -0.0012(2)
N1 0.069(2) 0.112(3) 0.0385(19) 0.004(2) 0.0117(17) -0.0143(19)
O1 0.0651(17) 0.0755(18) 0.0328(15) -0.0052(14) -0.0008(12) -0.0003(13)
O2 0.0454(17) 0.165(3) 0.0541(18) 0.0159(19) -0.0017(14) -0.0237(19)
C1 0.059(3) 0.047(2) 0.038(2) -0.0048(18) 0.0082(19) -0.0024(17)
C2 0.044(2) 0.0400(19) 0.032(2) -0.0020(15) 0.0014(15) 0.0016(15)
C3 0.057(2) 0.048(2) 0.040(2) -0.0029(17) 0.0093(18) 0.0008(16)
C4 0.043(2) 0.049(2) 0.062(3) -0.0047(17) 0.0048(18) 0.0032(19)
C5 0.054(3) 0.068(3) 0.067(3) -0.002(2) -0.013(2) 0.004(2)
C6 0.067(3) 0.076(3) 0.038(2) -0.007(2) -0.010(2) -0.0037(19)
C7 0.049(2) 0.057(2) 0.043(2) -0.0018(18) 0.0027(18) 0.0030(18)
N2 0.0411(18) 0.065(2) 0.065(2) 0.0076(15) -0.0011(15) -0.0071(17)
N3 0.047(2) 0.058(2) 0.114(3) 0.0006(17) -0.013(2) 0.008(2)
C8 0.058(3) 0.075(3) 0.070(3) -0.005(2) 0.012(2) 0.004(2)
C9 0.092(4) 0.058(3) 0.069(3) -0.008(2) -0.018(3) 0.009(2)
C10 0.048(3) 0.069(3) 0.119(4) 0.003(2) 0.017(3) -0.002(3)
C11 0.067(3) 0.071(3) 0.066(3) 0.011(2) 0.021(2) -0.004(2)
C12 0.070(4) 0.072(3) 0.233(7) 0.003(3) -0.065(4) 0.027(4)

loop_
_atom_type_symbol
_atom_type_description
_atom_type_scat_dispersion_real
_atom_type_scat_dispersion_imag
_atom_type_scat_source
C C 0.0033 0.0016 'International Tables Vol C Tables 4.2.6.8 and 6.1.1.4'
H H 0.0000 0.0000 'International Tables Vol C Tables 4.2.6.8 and 6.1.1.4'
N N 0.0061 0.0033 'International Tables Vol C Tables 4.2.6.8 and 6.1.1.4'
O O 0.0106 0.0060 'International Tables Vol C Tables 4.2.6.8 and 6.1.1.4'
I I -0.4742 1.8119 'International Tables Vol C Tables 4.2.6.8 and 6.1.1.4'

loop_
_geom_angle_atom_site_label_1
_geom_angle_atom_site_label_2
_geom_angle_atom_site_label_3
_geom_angle
C1 N1 H1A 120.0
C1 N1 H1B 120.0
H1A N1 H1B 120.0
N1 C1 C6 120.3(3)
N1 C1 C2 121.8(3)
C6 C1 C2 117.8(4)
C3 C2 C1 118.3(3)
C3 C2 C7 119.0(3)
C1 C2 C7 122.7(3)
C4 C3 C2 122.9(3)
C4 C3 H3 118.6
C2 C3 H3 118.6
C3 C4 C5 119.0(4)
C3 C4 I1 120.4(3)
C5 C4 I1 120.7(3)
C6 C5 C4 119.8(4)
C6 C5 H5 120.1
C4 C5 H5 120.1
C5 C6 C1 122.2(4)
C5 C6 H6 118.9
C1 C6 H6 118.9
O2 C7 O1 122.8(3)
O2 C7 C2 118.6(3)
O1 C7 C2 118.5(3)
C8 N2 C11 111.2(3)
C8 N2 H2A 109.4
C11 N2 H2A 109.4
C8 N2 H2B 109.4
C11 N2 H2B 109.4
H2A N2 H2B 108.0
C9 N3 C10 110.5(3)
C9 N3 C12 111.6(5)
C10 N3 C12 109.6(4)
N2 C8 C9 109.4(3)
N2 C8 H8A 109.8
C9 C8 H8A 109.8
N2 C8 H8B 109.8
C9 C8 H8B 109.8
H8A C8 H8B 108.2
N3 C9 C8 110.9(4)
N3 C9 H9A 109.5
C8 C9 H9A 109.5
N3 C9 H9B 109.5
C8 C9 H9B 109.5
H9A C9 H9B 108.0
N3 C10 C11 111.0(4)
N3 C10 H10A 109.4
C11 C10 H10A 109.4
N3 C10 H10B 109.4
C11 C10 H10B 109.4
H10A C10 H10B 108.0
N2 C11 C10 110.8(3)
N2 C11 H11A 109.5
C10 C11 H11A 109.5
N2 C11 H11B 109.5
C10 C11 H11B 109.5
H11A C11 H11B 108.1
N3 C12 H12A 109.5
N3 C12 H12B 109.5
H12A C12 H12B 109.5
N3 C12 H12C 109.5
H12A C12 H12C 109.5
H12B C12 H12C 109.5

loop_
_geom_bond_atom_site_label_1
_geom_bond_atom_site_label_2
_geom_bond_distance
I1 C4 2.090(4)
N1 C1 1.346(5)
N1 H1A 0.8600
N1 H1B 0.8600
O1 C7 1.257(4)
O2 C7 1.251(4)
C1 C6 1.397(5)
C1 C2 1.409(5)
C2 C3 1.386(5)
C2 C7 1.493(5)
C3 C4 1.362(5)
C3 H3 0.9300
C4 C5 1.382(6)
C5 C6 1.362(6)
C5 H5 0.9300
C6 H6 0.9300
N2 C8 1.470(5)
N2 C11 1.474(5)
N2 H2A 0.9000
N2 H2B 0.9000
N3 C9 1.436(6)
N3 C10 1.451(6)
N3 C12 1.468(6)
C8 C9 1.511(6)
C8 H8A 0.9700
C8 H8B 0.9700
C9 H9A 0.9700
C9 H9B 0.9700
C10 C11 1.492(6)
C10 H10A 0.9700
C10 H10B 0.9700
C11 H11A 0.9700
C11 H11B 0.9700
C12 H12A 0.9600
C12 H12B 0.9600
C12 H12C 0.9600

loop_
_geom_hbond_atom_site_label_D
_geom_hbond_atom_site_label_H
_geom_hbond_atom_site_label_A
_geom_hbond_site_symmetry_A
_geom_hbond_distance_DH
_geom_hbond_distance_HA
_geom_hbond_distance_DA
_geom_hbond_angle_DHA
N1 H1A O1 4_575 0.86 2.06 2.889(4) 162
N1 H1B O2 . 0.86 1.99 2.637(4) 131
N2 H2B O1 1_545 0.90 1.88 2.780(4) 174
N2 H2A O2 3_667 0.90 1.79 2.675(4) 168

loop_
_geom_torsion_atom_site_label_1
_geom_torsion_atom_site_label_2
_geom_torsion_atom_site_label_3
_geom_torsion_atom_site_label_4
_geom_torsion
N1 C1 C2 C3 -179.2(3)
C6 C1 C2 C3 1.6(5)
N1 C1 C2 C7 1.5(5)
C6 C1 C2 C7 -177.7(3)
C1 C2 C3 C4 -0.1(5)
C7 C2 C3 C4 179.1(3)
C2 C3 C4 C5 -1.5(5)
C2 C3 C4 I1 178.1(3)
C3 C4 C5 C6 1.6(6)
I1 C4 C5 C6 -178.0(3)
C4 C5 C6 C1 -0.2(6)
N1 C1 C6 C5 179.3(4)
C2 C1 C6 C5 -1.4(6)
C3 C2 C7 O2 170.0(4)
C1 C2 C7 O2 -10.7(5)
C3 C2 C7 O1 -9.5(5)
C1 C2 C7 O1 169.8(3)
C11 N2 C8 C9 -55.4(4)
C10 N3 C9 C8 -59.4(5)
C12 N3 C9 C8 178.4(3)
N2 C8 C9 N3 57.9(5)
C9 N3 C10 C11 58.3(5)
C12 N3 C10 C11 -178.4(4)
C8 N2 C11 C10 55.0(5)
N3 C10 C11 N2 -55.7(5)

loop_
_cod_related_entry_id
_cod_related_entry_database
_cod_related_entry_code
1 ChemSpider 21128789
